data_2008830
loop_
_publ_author_name
'Rapin, Jean-Philippe'
'Mohamed Noor, Norlidah'
'Fran\,cois, Michel'

_publ_section_title
;
 The double layered hydroxide 3CaO^.^Al~2~O~3~^.^CaBr~2~^.^10H~2~O
;
_journal_issue 8
_journal_name_full 'Acta Crystallographica Section C'
_journal_page_first IUC9900092
_journal_paper_doi 10.1107/S0108270199099126
_journal_volume 55
_journal_year 1999
_chemical_formula_structural '(2Ca Al 6OH)+,(Br, 2H2O)-'
_chemical_formula_sum 'Al Br Ca2 H10 O8'
_chemical_formula_weight 325.13
_chemical_name_systematic
;
Dicalcium aluminium hydroxide bromide dihydrate
;
_space_group_IT_number 148
_symmetry_cell_setting trigonal
_symmetry_space_group_name_Hall '-R 3'
_symmetry_space_group_name_H-M 'R -3 :H'
_audit_creation_method SHELXL-97
_cell_angle_alpha 90.00
_cell_angle_beta 90.00
_cell_angle_gamma 120.00
_cell_formula_units_Z 3
_cell_length_a 5.7580(10)
_cell_length_b 5.7580(10)
_cell_length_c 24.4980(10)
_cell_measurement_reflns_used 25
_cell_measurement_temperature 293(2)
_cell_measurement_theta_max 20
_cell_measurement_theta_min 12
_cell_volume 703.40(18)
_computing_cell_refinement 'CAD-4 Software (Enraf-Nonius, 1989)'
_computing_data_collection 'CAD-4 Software (Enraf-Nonius, 1989)'
_computing_data_reduction 'DREAR (Blessing, 1987)'
_computing_molecular_graphics 'ATOMS (Dowty, 1995)'
_computing_publication_material 'WINWORD V5.0 '
_computing_structure_refinement 'SHELXL97 (Sheldrick, 1997)'
_computing_structure_solution 'SIR92 (Altomare et al, 1994)'
_diffrn_ambient_temperature 293(2)
_diffrn_measured_fraction_theta_full 0.337
_diffrn_measured_fraction_theta_max 0.337
_diffrn_measurement_device_type 'Enraf-Nonius CAD-4'
_diffrn_measurement_method \w/2\q
_diffrn_radiation_monochromator graphite
_diffrn_radiation_source 'fine-focus sealed tube'
_diffrn_radiation_type AgK\a
_diffrn_radiation_wavelength 0.56087
_diffrn_reflns_av_R_equivalents 0.027
_diffrn_reflns_limit_h_max 7
_diffrn_reflns_limit_h_min 0
_diffrn_reflns_limit_k_max 7
_diffrn_reflns_limit_k_min 0
_diffrn_reflns_limit_l_max 29
_diffrn_reflns_limit_l_min -29
_diffrn_reflns_number 884
_diffrn_reflns_theta_full 19.86
_diffrn_reflns_theta_max 19.86
_diffrn_reflns_theta_min 3.29
_diffrn_standards_decay_% 0.0
_diffrn_standards_interval_time 60
_diffrn_standards_number 3
_exptl_absorpt_coefficient_mu 2.952
_exptl_absorpt_correction_T_max 0.89(2)
_exptl_absorpt_correction_T_min 0.583(7)
_exptl_absorpt_correction_type '\y scan'
_exptl_absorpt_process_details 'fitted by spherical harmonic functions (SORTAV; Blessing, 1995)'
_exptl_crystal_colour colorless
_exptl_crystal_density_diffrn 2.303
_exptl_crystal_density_meas ?
_exptl_crystal_density_method 'not measured'
_exptl_crystal_description plate
_exptl_crystal_F_000 486
_exptl_crystal_size_max 0.21
_exptl_crystal_size_mid 0.18
_exptl_crystal_size_min 0.04
_refine_diff_density_max 0.291
_refine_diff_density_min -0.281
_refine_ls_extinction_coef 0.004(3)
_refine_ls_extinction_method SHELXL97
_refine_ls_goodness_of_fit_ref 0.966
_refine_ls_hydrogen_treatment mixed
_refine_ls_matrix_type full
_refine_ls_number_parameters 28
_refine_ls_number_reflns 297
_refine_ls_number_restraints 2
_refine_ls_restrained_S_all 0.983
_refine_ls_R_factor_all 0.024
_refine_ls_R_factor_gt 0.021
_refine_ls_shift/su_max <0.001
_refine_ls_shift/su_mean 0.000
_refine_ls_structure_factor_coef Fsqd
_refine_ls_weighting_details 'w = 1/[\s^2^(Fo^2^)+(0.0555P)^2^+1.8624P] where P = (Fo^2^+2Fc^2^)/3'
_refine_ls_weighting_scheme calc
_refine_ls_wR_factor_ref 0.075
_reflns_number_gt 285
_reflns_number_total 297
_reflns_threshold_expression I>2\s(I)
_cod_data_source_file qa0141.cif
_cod_data_source_block QA0141
_cod_depositor_comments
;
The following automatic conversions were performed:

'_exptl_crystal_density_meas' value 'none' was changed to '?' - the
value is perceived as not measured.

Automatic conversion script
Id: cif_fix_values 3008 2015-01-20 13:52:24Z robertas 

The following automatic conversions were performed:

'_refine_ls_weighting_scheme' value 'calc w =
1/[\s^2^(Fo^2^)+(0.0555P)^2^+1.8624P] where P = (Fo^2^+2Fc^2^)/3' was
changed to 'calc'. New tag '_refine_ls_weighting_details' was
created. The value of the new tag was set to 'w =
1/[\s^2^(Fo^2^)+(0.0555P)^2^+1.8624P] where P = (Fo^2^+2Fc^2^)/3'.

Automatic conversion script
Id: cif_fix_values 3143 2015-03-26 13:38:13Z robertas 
;
_cod_original_sg_symbol_H-M 'R -3'
_cod_database_code 2008830

loop_
_symmetry_equiv_pos_as_xyz
'x, y, z'
'-y, x-y, z'
'-x+y, -x, z'
'x+2/3, y+1/3, z+1/3'
'-y+2/3, x-y+1/3, z+1/3'
'-x+y+2/3, -x+1/3, z+1/3'
'x+1/3, y+2/3, z+2/3'
'-y+1/3, x-y+2/3, z+2/3'
'-x+y+1/3, -x+2/3, z+2/3'
'-x, -y, -z'
'y, -x+y, -z'
'x-y, x, -z'
'-x+2/3, -y+1/3, -z+1/3'
'y+2/3, -x+y+1/3, -z+1/3'
'x-y+2/3, x+1/3, -z+1/3'
'-x+1/3, -y+2/3, -z+2/3'
'y+1/3, -x+y+2/3, -z+2/3'
'x-y+1/3, x+2/3, -z+2/3'

loop_
_atom_site_label
_atom_site_fract_x
_atom_site_fract_y
_atom_site_fract_z
_atom_site_U_iso_or_equiv
_atom_site_adp_type
_atom_site_calc_flag
_atom_site_refinement_flags
_atom_site_occupancy
_atom_site_disorder_assembly
_atom_site_disorder_group
_atom_site_type_symbol
Al 0.0000 0.0000 0.0000 0.0141(5) Uani d S 1 . . Al
Br 0.3333 0.6667 0.1667 0.0515(5) Uani d S 1 . . Br
Ca 0.6667 0.3333 0.02380(4) 0.0161(4) Uani d S 1 . . Ca
OW 0.6667 0.3333 0.1244(2) 0.0504(13) Uani d SD 1 . . O
O 0.2507(4) 0.3068(4) 0.04064(9) 0.0164(6) Uani d D 1 . . O
H 0.184(8) 0.335(7) 0.0714(10) 0.020 Uiso d D 1 . . H
HW 0.570(19) 0.40(2) 0.142(3) 0.063 Uiso d PD 0.6666 . . H

loop_
_atom_site_aniso_label
_atom_site_aniso_U_11
_atom_site_aniso_U_22
_atom_site_aniso_U_33
_atom_site_aniso_U_12
_atom_site_aniso_U_13
_atom_site_aniso_U_23
Al 0.0091(6) 0.0091(6) 0.0240(10) 0.0046(3) 0.000 0.000
Br 0.0629(6) 0.0629(6) 0.0286(6) 0.0315(3) 0.000 0.000
Ca 0.0111(4) 0.0111(4) 0.0259(6) 0.0056(2) 0.000 0.000
OW 0.058(2) 0.058(2) 0.035(3) 0.0290(10) 0.000 0.000
O 0.0140(11) 0.0140(11) 0.0204(10) 0.0064(9) 0.0001(9) -0.0023(9)

loop_
_atom_type_symbol
_atom_type_description
_atom_type_scat_dispersion_real
_atom_type_scat_dispersion_imag
_atom_type_scat_source
Ca Ca 0.1611 0.1926 'International Tables Vol C Tables 4.2.6.8 and 6.1.1.4'
Al Al 0.0406 0.0313 'International Tables Vol C Tables 4.2.6.8 and 6.1.1.4'
Br Br 0.1811 1.6452 'International Tables Vol C Tables 4.2.6.8 and 6.1.1.4'
O O 0.0056 0.0036 'International Tables Vol C Tables 4.2.6.8 and 6.1.1.4'
H H 0.0000 0.0000 'International Tables Vol C Tables 4.2.6.8 and 6.1.1.4'

loop_
_geom_angle_atom_site_label_1
_geom_angle_atom_site_label_2
_geom_angle_atom_site_label_3
_geom_angle_site_symmetry_1
_geom_angle_site_symmetry_3
_geom_angle
_geom_angle_publ_flag
O Al O . 10 180.0 n
O Al O . 2 95.29(9) n
O Al O 10 2 84.71(9) n
O Al O . 3 95.29(9) n
O Al O 10 3 84.71(9) n
O Al O 2 3 95.29(9) n
O Al O . 11 84.71(9) n
O Al O 10 11 95.29(9) n
O Al O 2 11 180.0 n
O Al O 3 11 84.71(9) n
O Al O . 12 84.71(9) n
O Al O 10 12 95.29(9) n
O Al O 2 12 84.71(9) n
O Al O 3 12 180.0 n
O Al O 11 12 95.29(9) n
O Al Ca . 10_655 103.55(7) n
O Al Ca 10 10_655 76.45(7) n
O Al Ca 2 10_655 137.31(7) n
O Al Ca 3 10_655 45.65(7) n
O Al Ca 11 10_655 42.69(7) n
O Al Ca 12 10_655 134.35(7) n
O Al Ca . 1_455 76.45(7) n
O Al Ca 10 1_455 103.55(7) n
O Al Ca 2 1_455 42.69(7) n
O Al Ca 3 1_455 134.35(7) n
O Al Ca 11 1_455 137.31(7) n
O Al Ca 12 1_455 45.65(7) n
Ca Al Ca 10_655 1_455 180.0 n
O Al Ca . 10 137.31(7) n
O Al Ca 10 10 42.69(7) n
O Al Ca 2 10 45.65(7) n
O Al Ca 3 10 103.55(7) n
O Al Ca 11 10 134.35(7) n
O Al Ca 12 10 76.45(7) n
Ca Al Ca 10_655 10 117.081(9) n
Ca Al Ca 1_455 10 62.919(9) n
O Al Ca . . 42.69(7) n
O Al Ca 10 . 137.31(7) n
O Al Ca 2 . 134.35(7) n
O Al Ca 3 . 76.45(7) n
O Al Ca 11 . 45.65(7) n
O Al Ca 12 . 103.55(7) n
Ca Al Ca 10_655 . 62.919(9) n
Ca Al Ca 1_455 . 117.081(9) n
Ca Al Ca 10 . 180.0 n
O Al Ca . 10_665 45.65(7) n
O Al Ca 10 10_665 134.35(7) n
O Al Ca 2 10_665 103.55(7) n
O Al Ca 3 10_665 137.31(7) n
O Al Ca 11 10_665 76.45(7) n
O Al Ca 12 10_665 42.69(7) n
Ca Al Ca 10_655 10_665 117.081(9) n
Ca Al Ca 1_455 10_665 62.919(9) n
Ca Al Ca 10 10_665 117.081(9) n
Ca Al Ca . 10_665 62.919(9) n
O Al Ca . 1_445 134.35(7) n
O Al Ca 10 1_445 45.65(7) n
O Al Ca 2 1_445 76.45(7) n
O Al Ca 3 1_445 42.69(7) n
O Al Ca 11 1_445 103.55(7) n
O Al Ca 12 1_445 137.31(7) n
Ca Al Ca 10_655 1_445 62.919(9) n
Ca Al Ca 1_455 1_445 117.081(9) n
Ca Al Ca 10 1_445 62.919(9) n
Ca Al Ca . 1_445 117.081(9) n
Ca Al Ca 10_665 1_445 180.0 n
HW Br HW 13_565 14_455 114.6(12) n
HW Br HW 13_565 15 114.6(12) n
HW Br HW 14_455 15 114.6(12) n
HW Br HW 13_565 3_565 65.4(12) n
HW Br HW 14_455 3_565 65.4(12) n
HW Br HW 15 3_565 180.000(5) n
HW Br HW 13_565 2_665 65.4(12) n
HW Br HW 14_455 2_665 180.000(17) n
HW Br HW 15 2_665 65.4(12) n
HW Br HW 3_565 2_665 114.6(12) n
HW Br HW 13_565 . 180.00(3) n
HW Br HW 14_455 . 65.4(12) n
HW Br HW 15 . 65.4(12) n
HW Br HW 3_565 . 114.6(12) n
HW Br HW 2_665 . 114.6(12) n
HW Br H 13_565 13_565 59(2) n
HW Br H 14_455 13_565 111.6(17) n
HW Br H 15 13_565 65(2) n
HW Br H 3_565 13_565 115(2) n
HW Br H 2_665 13_565 68.4(17) n
HW Br H . 13_565 121(2) n
HW Br H 13_565 14_455 65(2) n
HW Br H 14_455 14_455 59(2) n
HW Br H 15 14_455 111.6(17) n
HW Br H 3_565 14_455 68.4(17) n
HW Br H 2_665 14_455 121(2) n
HW Br H . 14_455 115(2) n
H Br H 13_565 14_455 60.2(11) n
HW Br H 13_565 15 111.6(17) n
HW Br H 14_455 15 65(2) n
HW Br H 15 15 59(2) n
HW Br H 3_565 15 121(2) n
HW Br H 2_665 15 115(2) n
HW Br H . 15 68.4(17) n
H Br H 13_565 15 60.2(11) n
H Br H 14_455 15 60.2(11) n
HW Br H 13_565 3_565 68.4(17) n
HW Br H 14_455 3_565 115(2) n
HW Br H 15 3_565 121(2) n
HW Br H 3_565 3_565 59(2) n
HW Br H 2_665 3_565 65(2) n
HW Br H . 3_565 111.6(17) n
H Br H 13_565 3_565 119.8(11) n
H Br H 14_455 3_565 119.8(11) n
H Br H 15 3_565 180.000(4) n
HW Br H 13_565 . 121(2) n
HW Br H 14_455 . 68.4(17) n
HW Br H 15 . 115(2) n
HW Br H 3_565 . 65(2) n
HW Br H 2_665 . 111.6(17) n
HW Br H . . 59(2) n
H Br H 13_565 . 180.000(3) n
H Br H 14_455 . 119.8(11) n
H Br H 15 . 119.8(11) n
H Br H 3_565 . 60.2(11) n
HW Br H 13_565 2_665 115(2) n
HW Br H 14_455 2_665 121(2) n
HW Br H 15 2_665 68.4(17) n
HW Br H 3_565 2_665 111.6(17) n
HW Br H 2_665 2_665 59(2) n
HW Br H . 2_665 65(2) n
H Br H 13_565 2_665 119.8(11) n
H Br H 14_455 2_665 180.000(3) n
H Br H 15 2_665 119.8(11) n
H Br H 3_565 2_665 60.2(11) n
H Br H . 2_665 60.2(11) n
O Ca O 2_655 3_665 117.01(3) n
O Ca O 2_655 . 117.01(3) n
O Ca O 3_665 . 117.01(3) n
O Ca O 2_655 12_655 64.58(10) n
O Ca O 3_665 12_655 85.94(8) n
O Ca O . 12_655 146.89(6) n
O Ca O 2_655 11 85.94(8) n
O Ca O 3_665 11 146.89(6) n
O Ca O . 11 64.58(10) n
O Ca O 12_655 11 83.10(8) n
O Ca O 2_655 10_665 146.89(6) n
O Ca O 3_665 10_665 64.58(10) n
O Ca O . 10_665 85.94(8) n
O Ca O 12_655 10_665 83.10(8) n
O Ca O 11 10_665 83.10(8) n
O Ca OW 2_655 . 79.92(6) n
O Ca OW 3_665 . 79.92(6) n
O Ca OW . . 79.92(6) n
O Ca OW 12_655 . 130.02(5) n
O Ca OW 11 . 130.02(5) n
O Ca OW 10_665 . 130.02(5) n
O Ca Al 2_655 1_655 33.29(5) n
O Ca Al 3_665 1_655 94.91(5) n
O Ca Al . 1_655 147.25(5) n
O Ca Al 12_655 1_655 33.79(5) n
O Ca Al 11 1_655 93.11(5) n
O Ca Al 10_665 1_655 116.34(6) n
OW Ca Al . 1_655 99.946(16) n
O Ca Al 2_655 . 94.91(5) n
O Ca Al 3_665 . 147.25(5) n
O Ca Al . . 33.29(5) n
O Ca Al 12_655 . 116.34(6) n
O Ca Al 11 . 33.79(5) n
O Ca Al 10_665 . 93.11(5) n
OW Ca Al . . 99.946(16) n
Al Ca Al 1_655 . 117.081(9) n
O Ca Al 2_655 1_665 147.25(5) n
O Ca Al 3_665 1_665 33.29(5) n
O Ca Al . 1_665 94.91(5) n
O Ca Al 12_655 1_665 93.11(5) n
O Ca Al 11 1_665 116.34(6) n
O Ca Al 10_665 1_665 33.79(5) n
OW Ca Al . 1_665 99.946(16) n
Al Ca Al 1_655 1_665 117.081(9) n
Al Ca Al . 1_665 117.081(9) n
O Ca Ca 2_655 10_655 44.04(5) n
O Ca Ca 3_665 10_655 152.59(6) n
O Ca Ca . 10_655 90.28(5) n
O Ca Ca 12_655 10_655 68.22(6) n
O Ca Ca 11 10_655 41.90(5) n
O Ca Ca 10_665 10_655 118.49(7) n
OW Ca Ca . 10_655 109.33(3) n
Al Ca Ca 1_655 10_655 58.541(5) n
Al Ca Ca . 10_655 58.541(5) n
Al Ca Ca 1_665 10_655 150.73(5) n
O Ca Ca 2_655 10_765 90.28(5) n
O Ca Ca 3_665 10_765 44.04(5) n
O Ca Ca . 10_765 152.59(6) n
O Ca Ca 12_655 10_765 41.90(5) n
O Ca Ca 11 10_765 118.49(7) n
O Ca Ca 10_665 10_765 68.22(6) n
OW Ca Ca . 10_765 109.33(3) n
Al Ca Ca 1_655 10_765 58.541(5) n
Al Ca Ca . 10_765 150.73(5) n
Al Ca Ca 1_665 10_765 58.541(5) n
Ca Ca Ca 10_655 10_765 109.62(3) n
Ca OW HW . . 117(5) n
Al O Ca . . 104.02(10) n
Al O Ca . 10_665 100.57(9) n
Ca O Ca . 10_665 94.06(8) n
Al O H . . 114(3) n
Ca O H . . 130(3) n
Ca O H 10_665 . 108(2) n

loop_
_geom_bond_atom_site_label_1
_geom_bond_atom_site_label_2
_geom_bond_site_symmetry_2
_geom_bond_distance
_geom_bond_publ_flag
Al O . 1.909(2) y
Al O 10 1.909(2) y
Al O 2 1.909(2) y
Al O 3 1.909(2) y
Al O 11 1.909(2) y
Al O 12 1.909(2) y
Al Ca 10_655 3.3751(6) n
Al Ca 1_455 3.3751(6) n
Al Ca 10 3.3751(6) n
Al Ca . 3.3751(6) n
Al Ca 10_665 3.3751(6) n
Al Ca 1_445 3.3751(6) n
Br HW 13_565 2.58(3) y
Br HW 14_455 2.58(3) y
Br HW 15 2.58(3) y
Br HW 3_565 2.58(3) y
Br HW 2_665 2.58(3) y
Br HW . 2.58(3) y
Br H 13_565 2.86(3) y
Br H 14_455 2.86(3) y
Br H 15 2.86(3) y
Br H 3_565 2.86(3) y
Br H . 2.86(3) y
Br H 2_665 2.86(3) y
Ca O 2_655 2.359(2) y
Ca O 3_665 2.359(2) y
Ca O . 2.359(2) y
Ca O 12_655 2.455(2) y
Ca O 11 2.455(2) y
Ca O 10_665 2.455(2) y
Ca OW . 2.465(5) y
Ca Al 1_655 3.3751(6) n
Ca Al 1_665 3.3751(6) n
Ca Ca 10_655 3.5229(8) n
Ca Ca 10_765 3.5229(8) n
OW HW . 0.93(2) y
O Ca 10_665 2.455(2) n
O H . 0.896(19) y

loop_
_geom_hbond_atom_site_label_D
_geom_hbond_atom_site_label_H
_geom_hbond_atom_site_label_A
_geom_hbond_distance_DH
_geom_hbond_distance_HA
_geom_hbond_distance_DA
_geom_hbond_angle_DHA
O H Br 0.896(19) 2.86(3) 3.615(2) 142(3)
OW HW Br 0.93(2) 2.58(3) 3.4819(17) 164(7)
